data_4325693
loop_
_publ_author_name
'Donald J. Darensbourg'
'Osit Karroonnirun'
'Stephanie J. Wilson'

_publ_section_title
;
 Ring-Opening Polymerization of Cyclic Esters and Trimethylene Carbonate
 Catalyzed by Aluminum Half-Salen Complexes
;
_journal_name_full 'Inorganic Chemistry'
_journal_page_first 6775
_journal_page_last 6787
_journal_paper_doi 10.1021/ic2008057
_journal_volume 50
_journal_year 2011
_chemical_formula_sum 'C42 H48 Al2 N2 O8'
_chemical_formula_weight 762.78
_chemical_name_systematic
; 
 ? 
;
_space_group_IT_number 14
_symmetry_cell_setting monoclinic
_symmetry_space_group_name_Hall '-P 2ybc'
_symmetry_space_group_name_H-M 'P 1 21/c 1'
_atom_sites_solution_hydrogens geom
_atom_sites_solution_primary direct
_atom_sites_solution_secondary difmap
_audit_creation_method SHELXL-97
_cell_angle_alpha 90.00
_cell_angle_beta 96.586(6)
_cell_angle_gamma 90.00
_cell_formula_units_Z 4
_cell_length_a 20.036(2)
_cell_length_b 13.6282(14)
_cell_length_c 17.6152(19)
_cell_measurement_reflns_used 986
_cell_measurement_temperature 110(2)
_cell_measurement_theta_max 59.76
_cell_measurement_theta_min 4.44
_cell_volume 4778.2(9)
_computing_cell_refinement
;
 CELL-NOW (Sheldrick, 2003) and SAINT (BRUKER-NONIUS, 2003)
;
_computing_data_collection 'FRAMBO (BRUKER-NONIUS, 2003)'
_computing_data_reduction 'Bruker SAINT'
_computing_molecular_graphics 'X-SEED (Barbour, 2001)'
_computing_publication_material 'Bruker SHELXTL'
_computing_structure_refinement 'SHELXL-97 (Sheldrick, 1997)'
_computing_structure_solution 'SHELXS-97 (Sheldrick, 1990)'
_diffrn_ambient_temperature 110(2)
_diffrn_measured_fraction_theta_full 0.991
_diffrn_measured_fraction_theta_max 0.991
_diffrn_measurement_device_type 'CCD area detector'
_diffrn_measurement_method 'phi and omega scans'
_diffrn_radiation_monochromator graphite
_diffrn_radiation_source 'fine-focus sealed tube'
_diffrn_radiation_type CuK\a
_diffrn_radiation_wavelength 1.54178
_diffrn_reflns_av_R_equivalents 0.0390
_diffrn_reflns_av_sigmaI/netI 0.0312
_diffrn_reflns_limit_h_max 22
_diffrn_reflns_limit_h_min -22
_diffrn_reflns_limit_k_max 15
_diffrn_reflns_limit_k_min -14
_diffrn_reflns_limit_l_max 19
_diffrn_reflns_limit_l_min -19
_diffrn_reflns_number 37179
_diffrn_reflns_theta_full 60.14
_diffrn_reflns_theta_max 60.14
_diffrn_reflns_theta_min 2.22
_exptl_absorpt_coefficient_mu 0.923
_exptl_absorpt_correction_T_max 0.8740
_exptl_absorpt_correction_T_min 0.8515
_exptl_absorpt_correction_type multi-scan
_exptl_absorpt_process_details 'sadabs; (Sheldrick, 2006)'
_exptl_crystal_colour Colorless
_exptl_crystal_density_diffrn 1.060
_exptl_crystal_density_meas 1.060
_exptl_crystal_description Block
_exptl_crystal_F_000 1616
_exptl_crystal_size_max 0.18
_exptl_crystal_size_mid 0.16
_exptl_crystal_size_min 0.15
_platon_squeeze_details
;
;
_refine_diff_density_max 0.657
_refine_diff_density_min -0.393
_refine_diff_density_rms 0.079
_refine_ls_extinction_method none
_refine_ls_goodness_of_fit_ref 1.128
_refine_ls_hydrogen_treatment mixed
_refine_ls_matrix_type full
_refine_ls_number_parameters 501
_refine_ls_number_reflns 7055
_refine_ls_number_restraints 6
_refine_ls_restrained_S_all 1.130
_refine_ls_R_factor_all 0.1061
_refine_ls_R_factor_gt 0.0964
_refine_ls_shift/su_max 0.000
_refine_ls_shift/su_mean 0.000
_refine_ls_structure_factor_coef Fsqd
_refine_ls_weighting_details 'calc w=1/[\s^2^(Fo^2^)+(0.0236P)^2^+26.5818P] where P=(Fo^2^+2Fc^2^)/3'
_refine_ls_weighting_scheme calc
_refine_ls_wR_factor_gt 0.2061
_refine_ls_wR_factor_ref 0.2099
_reflns_number_gt 5899
_reflns_number_total 7055
_reflns_threshold_expression >2sigma(I)
_cod_data_source_file ic2008057_si_002_6.cif
_cod_data_source_block monosecond
_cod_database_code 4325693

loop_
_symmetry_equiv_pos_as_xyz
'x, y, z'
'-x, y+1/2, -z+1/2'
'-x, -y, -z'
'x, -y-1/2, z-1/2'

loop_
_atom_site_label
_atom_site_type_symbol
_atom_site_fract_x
_atom_site_fract_y
_atom_site_fract_z
_atom_site_U_iso_or_equiv
_atom_site_adp_type
_atom_site_occupancy
_atom_site_symmetry_multiplicity
_atom_site_calc_flag
_atom_site_refinement_flags
Al1 Al 0.21117(7) 0.23979(10) 0.31368(7) 0.0210(3) Uani 1 1 d .
Al2 Al 0.28125(7) 0.24371(10) 0.17716(7) 0.0201(3) Uani 1 1 d .
C1 C 0.1261(3) 0.3830(4) 0.3709(3) 0.0312(12) Uani 1 1 d .
C2 C 0.1723(3) 0.4160(4) 0.4316(3) 0.0288(12) Uani 1 1 d .
C3 C 0.1547(3) 0.4885(4) 0.4816(3) 0.0403(14) Uani 1 1 d .
H3 H 0.1865 0.5103 0.5223 0.048 Uiso 1 1 calc R
C4 C 0.0897(3) 0.5294(5) 0.4716(3) 0.0492(16) Uani 1 1 d .
H4 H 0.0774 0.5789 0.5053 0.059 Uiso 1 1 calc R
C5 C 0.0440(3) 0.4966(5) 0.4121(3) 0.0497(17) Uani 1 1 d .
H5 H 0.0004 0.5248 0.4053 0.060 Uiso 1 1 calc R
C6 C 0.0601(3) 0.4240(4) 0.3623(3) 0.0374(14) Uani 1 1 d .
C7 C -0.0496(3) 0.4223(6) 0.2906(4) 0.0568(19) Uani 1 1 d .
H7A H -0.0727 0.4068 0.3352 0.085 Uiso 1 1 calc R
H7B H -0.0732 0.3909 0.2452 0.085 Uiso 1 1 calc R
H7C H -0.0490 0.4935 0.2831 0.085 Uiso 1 1 calc R
C8 C 0.2393(3) 0.3743(4) 0.4439(3) 0.0281(12) Uani 1 1 d .
H8 H 0.2694 0.3993 0.4850 0.034 Uiso 1 1 calc R
C9 C 0.3292(2) 0.2677(4) 0.4138(3) 0.0253(11) Uani 1 1 d .
H9 H 0.329(2) 0.196(4) 0.431(3) 0.030 Uiso 1 1 d .
C10 C 0.3523(2) 0.2714(4) 0.3342(3) 0.0230(11) Uani 1 1 d .
H10 H 0.361(2) 0.344(4) 0.314(3) 0.028 Uiso 1 1 d .
C11 C 0.4178(2) 0.2167(4) 0.3324(3) 0.0312(12) Uani 1 1 d .
H11A H 0.4323 0.2200 0.2806 0.037 Uiso 1 1 calc R
H11B H 0.4119 0.1468 0.3456 0.037 Uiso 1 1 calc R
C12 C 0.4711(3) 0.2643(5) 0.3908(3) 0.0450(16) Uani 1 1 d .
H12A H 0.4791 0.3327 0.3751 0.054 Uiso 1 1 calc R
H12B H 0.5139 0.2279 0.3917 0.054 Uiso 1 1 calc R
C13 C 0.4481(3) 0.2643(5) 0.4719(3) 0.0452(16) Uani 1 1 d .
H13A H 0.4439 0.1958 0.4894 0.054 Uiso 1 1 calc R
H13B H 0.4824 0.2975 0.5080 0.054 Uiso 1 1 calc R
C14 C 0.3801(3) 0.3172(4) 0.4721(3) 0.0354(13) Uani 1 1 d .
H14A H 0.3649 0.3133 0.5236 0.043 Uiso 1 1 calc R
H14B H 0.3848 0.3872 0.4588 0.043 Uiso 1 1 calc R
C15 C 0.3613(3) 0.3935(4) 0.1215(3) 0.0303(12) Uani 1 1 d .
C16 C 0.3160(3) 0.4213(4) 0.0586(3) 0.0278(11) Uani 1 1 d .
C17 C 0.3349(3) 0.4939(4) 0.0067(3) 0.0366(13) Uani 1 1 d .
H17 H 0.3041 0.5133 -0.0356 0.044 Uiso 1 1 calc R
C18 C 0.3961(3) 0.5347(5) 0.0176(3) 0.0453(16) Uani 1 1 d .
H18 H 0.4081 0.5824 -0.0178 0.054 Uiso 1 1 calc R
C19 C 0.4425(3) 0.5090(5) 0.0794(3) 0.0500(17) Uani 1 1 d .
H19 H 0.4857 0.5384 0.0856 0.060 Uiso 1 1 calc R
C20 C 0.4252(3) 0.4404(5) 0.1318(3) 0.0407(15) Uani 1 1 d .
C21 C 0.5285(3) 0.4595(6) 0.2114(4) 0.073(3) Uani 1 1 d .
H21A H 0.5588 0.4414 0.1737 0.109 Uiso 1 1 calc R
H21B H 0.5491 0.4416 0.2627 0.109 Uiso 1 1 calc R
H21C H 0.5203 0.5304 0.2091 0.109 Uiso 1 1 calc R
C22 C 0.2499(2) 0.3776(3) 0.0451(3) 0.0238(11) Uani 1 1 d .
H22 H 0.2196 0.4011 0.0036 0.029 Uiso 1 1 calc R
C23 C 0.1614(2) 0.2676(4) 0.0771(3) 0.0228(10) Uani 1 1 d .
H23 H 0.168(2) 0.203(4) 0.068(3) 0.027 Uiso 1 1 d .
C24 C 0.1396(2) 0.2723(4) 0.1580(3) 0.0248(11) Uani 1 1 d .
H24 H 0.138(3) 0.340(4) 0.169(3) 0.030 Uiso 1 1 d .
C25 C 0.0759(2) 0.2146(4) 0.1603(3) 0.0317(12) Uani 1 1 d .
H25A H 0.0613 0.2184 0.2120 0.038 Uiso 1 1 calc R
H25B H 0.0839 0.1448 0.1487 0.038 Uiso 1 1 calc R
C26 C 0.0214(3) 0.2561(5) 0.1019(3) 0.0391(14) Uani 1 1 d .
H26A H 0.0107 0.3238 0.1167 0.047 Uiso 1 1 calc R
H26B H -0.0198 0.2160 0.1019 0.047 Uiso 1 1 calc R
C27 C 0.0430(3) 0.2570(5) 0.0219(3) 0.0409(14) Uani 1 1 d .
H27A H 0.0075 0.2887 -0.0135 0.049 Uiso 1 1 calc R
H27B H 0.0480 0.1886 0.0046 0.049 Uiso 1 1 calc R
C28 C 0.1091(2) 0.3115(4) 0.0186(3) 0.0298(12) Uani 1 1 d .
H28A H 0.1236 0.3053 -0.0331 0.036 Uiso 1 1 calc R
H28B H 0.1032 0.3820 0.0295 0.036 Uiso 1 1 calc R
C29 C 0.3495(3) 0.0682(4) 0.1602(3) 0.0343(13) Uani 1 1 d .
H29A H 0.3540 0.0624 0.2165 0.041 Uiso 1 1 calc R
H29B H 0.3925 0.0934 0.1453 0.041 Uiso 1 1 calc R
C30 C 0.3346(3) -0.0326(4) 0.1241(3) 0.0469(16) Uani 1 1 d .
C31 C 0.2816(4) -0.0858(6) 0.1398(4) 0.0613(19) Uani 1 1 d .
H31 H 0.2522 -0.0582 0.1727 0.074 Uiso 1 1 calc R
C32 C 0.2678(5) -0.1758(6) 0.1116(6) 0.086(3) Uani 1 1 d .
H32 H 0.2300 -0.2109 0.1252 0.103 Uiso 1 1 calc R
C33 C 0.3088(6) -0.2166(6) 0.0630(6) 0.107(4) Uani 1 1 d U
H33 H 0.2999 -0.2811 0.0438 0.129 Uiso 1 1 calc R
C34 C 0.3641(5) -0.1636(8) 0.0412(4) 0.090(3) Uani 1 1 d U
H34 H 0.3922 -0.1896 0.0063 0.108 Uiso 1 1 calc R
C35 C 0.3752(3) -0.0696(5) 0.0742(3) 0.0527(17) Uani 1 1 d .
H35 H 0.4118 -0.0314 0.0613 0.063 Uiso 1 1 calc R
C36 C 0.2128(3) 0.0380(4) 0.3130(4) 0.0464(15) Uani 1 1 d .
H36A H 0.2618 0.0382 0.3097 0.056 Uiso 1 1 calc R
H36B H 0.1896 0.0366 0.2602 0.056 Uiso 1 1 calc R
C37 C 0.1944(3) -0.0527(4) 0.3551(3) 0.0451(16) Uani 1 1 d .
C38 C 0.1491(3) -0.0540(5) 0.4053(4) 0.0472(16) Uani 1 1 d .
H38 H 0.1252 0.0045 0.4138 0.057 Uiso 1 1 calc R
C39 C 0.1362(4) -0.1365(6) 0.4444(4) 0.065(2) Uani 1 1 d .
H39 H 0.1047 -0.1349 0.4808 0.078 Uiso 1 1 calc R
C40 C 0.1685(5) -0.2209(6) 0.4314(5) 0.081(3) Uani 1 1 d .
H40 H 0.1582 -0.2789 0.4577 0.097 Uiso 1 1 calc R
C41 C 0.2141(5) -0.2243(5) 0.3831(6) 0.077(3) Uani 1 1 d .
H41 H 0.2361 -0.2845 0.3750 0.093 Uiso 1 1 calc R
C42 C 0.2297(4) -0.1430(6) 0.3449(4) 0.0623(19) Uani 1 1 d .
H42 H 0.2638 -0.1454 0.3117 0.075 Uiso 1 1 calc R
N1 N 0.26054(19) 0.3059(3) 0.4030(2) 0.0206(9) Uani 1 1 d .
N2 N 0.23035(19) 0.3080(3) 0.0870(2) 0.0220(9) Uani 1 1 d .
O1 O 0.14017(17) 0.3158(3) 0.32147(18) 0.0304(8) Uani 1 1 d .
O2 O 0.01807(19) 0.3864(3) 0.3028(2) 0.0478(11) Uani 1 1 d .
O3 O 0.29869(15) 0.2314(2) 0.28262(16) 0.0219(7) Uani 1 1 d .
O4 O 0.34724(17) 0.3305(3) 0.17432(18) 0.0345(9) Uani 1 1 d .
O5 O 0.4655(2) 0.4080(4) 0.1946(2) 0.0577(13) Uani 1 1 d .
O6 O 0.19511(15) 0.2368(2) 0.20817(16) 0.0212(7) Uani 1 1 d .
O7 O 0.29879(16) 0.1325(3) 0.13652(18) 0.0283(8) Uani 1 1 d .
O8 O 0.19476(17) 0.1251(2) 0.3499(2) 0.0317(8) Uani 1 1 d .

loop_
_atom_site_aniso_label
_atom_site_aniso_U_11
_atom_site_aniso_U_22
_atom_site_aniso_U_33
_atom_site_aniso_U_23
_atom_site_aniso_U_13
_atom_site_aniso_U_12
Al1 0.0235(7) 0.0210(7) 0.0191(7) -0.0012(6) 0.0054(6) -0.0009(6)
Al2 0.0226(7) 0.0234(7) 0.0146(7) -0.0013(6) 0.0030(5) -0.0038(6)
C1 0.042(3) 0.030(3) 0.022(3) 0.003(2) 0.005(2) 0.011(2)
C2 0.044(3) 0.019(3) 0.025(3) 0.000(2) 0.010(2) 0.006(2)
C3 0.062(4) 0.030(3) 0.029(3) -0.006(2) 0.005(3) 0.005(3)
C4 0.064(4) 0.045(4) 0.039(3) -0.009(3) 0.007(3) 0.027(3)
C5 0.059(4) 0.054(4) 0.036(3) -0.002(3) 0.002(3) 0.029(3)
C6 0.042(3) 0.038(3) 0.032(3) 0.002(3) 0.005(3) 0.019(3)
C7 0.035(3) 0.084(5) 0.050(4) -0.004(4) -0.001(3) 0.027(3)
C8 0.041(3) 0.028(3) 0.016(2) 0.001(2) 0.006(2) -0.011(2)
C9 0.027(3) 0.031(3) 0.018(2) -0.003(2) 0.001(2) -0.004(2)
C10 0.025(3) 0.025(3) 0.019(2) -0.001(2) 0.000(2) -0.005(2)
C11 0.029(3) 0.048(3) 0.016(2) -0.008(2) 0.003(2) 0.000(2)
C12 0.027(3) 0.083(5) 0.025(3) -0.004(3) 0.001(2) -0.006(3)
C13 0.036(3) 0.079(5) 0.018(3) -0.006(3) -0.003(2) -0.010(3)
C14 0.042(3) 0.048(3) 0.016(2) -0.008(2) -0.002(2) -0.005(3)
C15 0.040(3) 0.034(3) 0.017(2) 0.001(2) 0.005(2) -0.011(2)
C16 0.037(3) 0.029(3) 0.019(2) -0.002(2) 0.007(2) -0.010(2)
C17 0.048(3) 0.034(3) 0.027(3) 0.005(2) 0.001(2) -0.013(3)
C18 0.057(4) 0.049(4) 0.029(3) 0.010(3) 0.001(3) -0.029(3)
C19 0.049(4) 0.063(4) 0.038(3) 0.008(3) 0.003(3) -0.037(3)
C20 0.043(3) 0.054(4) 0.023(3) 0.003(3) -0.001(2) -0.022(3)
C21 0.049(4) 0.113(7) 0.052(4) 0.024(4) -0.014(3) -0.051(4)
C22 0.032(3) 0.020(3) 0.021(2) -0.001(2) 0.007(2) -0.001(2)
C23 0.023(3) 0.020(3) 0.025(3) -0.001(2) 0.005(2) -0.005(2)
C24 0.023(3) 0.031(3) 0.021(2) 0.001(2) 0.004(2) 0.001(2)
C25 0.019(3) 0.049(3) 0.028(3) -0.006(2) 0.005(2) -0.003(2)
C26 0.023(3) 0.058(4) 0.037(3) 0.002(3) 0.007(2) -0.002(3)
C27 0.024(3) 0.061(4) 0.036(3) 0.006(3) -0.004(2) 0.001(3)
C28 0.026(3) 0.041(3) 0.024(3) 0.001(2) 0.006(2) 0.002(2)
C29 0.039(3) 0.031(3) 0.034(3) -0.006(2) 0.006(2) 0.004(2)
C30 0.060(4) 0.036(3) 0.041(3) -0.006(3) -0.012(3) 0.026(3)
C31 0.065(5) 0.060(5) 0.056(4) -0.005(4) -0.003(4) 0.005(4)
C32 0.089(6) 0.045(5) 0.119(8) 0.010(5) -0.010(6) 0.002(4)
C33 0.118(8) 0.051(5) 0.132(8) -0.046(5) -0.078(7) 0.036(5)
C34 0.094(6) 0.114(8) 0.053(4) -0.043(5) -0.027(5) 0.070(6)
C35 0.053(4) 0.065(5) 0.039(3) -0.009(3) -0.003(3) 0.009(3)
C36 0.060(4) 0.030(3) 0.051(4) 0.000(3) 0.013(3) -0.003(3)
C37 0.066(4) 0.027(3) 0.036(3) 0.010(3) -0.019(3) -0.021(3)
C38 0.043(4) 0.045(4) 0.050(4) -0.002(3) -0.008(3) -0.011(3)
C39 0.055(4) 0.084(6) 0.053(4) 0.002(4) -0.002(3) -0.047(4)
C40 0.114(8) 0.047(5) 0.071(6) 0.019(4) -0.030(5) -0.032(5)
C41 0.091(6) 0.028(4) 0.107(7) 0.006(4) -0.017(5) 0.008(4)
C42 0.057(4) 0.066(5) 0.063(5) -0.020(4) 0.006(4) -0.002(4)
N1 0.025(2) 0.020(2) 0.018(2) -0.0025(17) 0.0085(17) -0.0013(17)
N2 0.024(2) 0.022(2) 0.020(2) -0.0067(17) 0.0029(17) -0.0019(17)
O1 0.033(2) 0.035(2) 0.0244(18) -0.0091(16) 0.0063(15) 0.0098(16)
O2 0.040(2) 0.067(3) 0.036(2) -0.011(2) 0.0009(18) 0.024(2)
O3 0.0210(17) 0.0274(18) 0.0167(16) 0.0003(14) -0.0003(13) -0.0030(14)
O4 0.036(2) 0.046(2) 0.0198(18) 0.0050(16) -0.0037(15) -0.0195(17)
O5 0.041(2) 0.091(4) 0.036(2) 0.016(2) -0.0162(19) -0.045(2)
O6 0.0201(16) 0.0273(18) 0.0164(15) 0.0014(13) 0.0037(13) -0.0018(14)
O7 0.0302(19) 0.032(2) 0.0213(17) -0.0029(15) -0.0030(14) 0.0081(16)
O8 0.038(2) 0.0224(19) 0.038(2) 0.0034(16) 0.0200(17) -0.0008(16)

loop_
_atom_type_symbol
_atom_type_description
_atom_type_scat_dispersion_real
_atom_type_scat_dispersion_imag
_atom_type_scat_source
C C 0.0181 0.0091 'International Tables Vol C Tables 4.2.6.8 and 6.1.1.4'
H H 0.0000 0.0000 'International Tables Vol C Tables 4.2.6.8 and 6.1.1.4'
N N 0.0311 0.0180 'International Tables Vol C Tables 4.2.6.8 and 6.1.1.4'
O O 0.0492 0.0322 'International Tables Vol C Tables 4.2.6.8 and 6.1.1.4'
Al Al 0.2130 0.2455 'International Tables Vol C Tables 4.2.6.8 and 6.1.1.4'

loop_
_geom_angle_atom_site_label_1
_geom_angle_atom_site_label_2
_geom_angle_atom_site_label_3
_geom_angle
O8 Al1 O1 108.04(18)
O8 Al1 O6 109.35(17)
O1 Al1 O6 92.39(15)
O8 Al1 O3 105.77(16)
O1 Al1 O3 146.19(17)
O6 Al1 O3 76.66(14)
O8 Al1 N1 102.53(17)
O1 Al1 N1 90.26(16)
O6 Al1 N1 145.38(16)
O3 Al1 N1 82.12(15)
O7 Al2 O4 112.61(18)
O7 Al2 O3 108.10(16)
O4 Al2 O3 91.90(15)
O7 Al2 O6 108.36(17)
O4 Al2 O6 138.98(18)
O3 Al2 O6 77.15(14)
O7 Al2 N2 99.53(16)
O4 Al2 N2 89.95(16)
O3 Al2 N2 149.12(16)
O6 Al2 N2 81.34(15)
O1 C1 C2 123.6(5)
O1 C1 C6 117.9(5)
C2 C1 C6 118.5(5)
C3 C2 C1 120.9(5)
C3 C2 C8 118.7(5)
C1 C2 C8 120.4(4)
C2 C3 C4 119.9(5)
C5 C4 C3 119.3(5)
C4 C5 C6 122.0(6)
O2 C6 C5 126.0(5)
O2 C6 C1 114.6(5)
C5 C6 C1 119.5(5)
N1 C8 C2 124.2(5)
N1 C9 C14 118.5(4)
N1 C9 C10 104.4(4)
C14 C9 C10 110.9(4)
O3 C10 C11 112.8(4)
O3 C10 C9 106.6(4)
C11 C10 C9 110.9(4)
C10 C11 C12 108.4(4)
C11 C12 C13 111.0(4)
C14 C13 C12 111.0(5)
C9 C14 C13 108.4(4)
O4 C15 C16 124.2(5)
O4 C15 C20 117.6(4)
C16 C15 C20 118.1(5)
C15 C16 C17 119.9(5)
C15 C16 C22 121.1(4)
C17 C16 C22 119.0(5)
C18 C17 C16 120.1(5)
C17 C18 C19 121.7(5)
C20 C19 C18 119.7(5)
O5 C20 C19 126.0(5)
O5 C20 C15 113.5(5)
C19 C20 C15 120.5(5)
N2 C22 C16 122.7(4)
N2 C23 C28 120.0(4)
N2 C23 C24 103.6(4)
C28 C23 C24 111.6(4)
O6 C24 C25 114.3(4)
O6 C24 C23 106.1(4)
C25 C24 C23 109.6(4)
C24 C25 C26 109.4(5)
C25 C26 C27 111.8(4)
C26 C27 C28 112.4(4)
C23 C28 C27 108.6(4)
O7 C29 C30 110.2(4)
C31 C30 C35 118.6(6)
C31 C30 C29 121.5(6)
C35 C30 C29 119.9(6)
C32 C31 C30 123.6(8)
C31 C32 C33 119.4(9)
C32 C33 C34 120.4(8)
C33 C34 C35 116.3(7)
C30 C35 C34 121.6(8)
O8 C36 C37 111.8(5)
C38 C37 C42 116.8(6)
C38 C37 C36 123.9(6)
C42 C37 C36 119.2(6)
C37 C38 C39 121.9(7)
C40 C39 C38 119.7(7)
C41 C40 C39 121.3(7)
C40 C41 C42 120.6(8)
C41 C42 C37 119.6(7)
C8 N1 C9 123.7(4)
C8 N1 Al1 127.7(3)
C9 N1 Al1 108.5(3)
C22 N2 C23 123.2(4)
C22 N2 Al2 128.3(3)
C23 N2 Al2 108.5(3)
C1 O1 Al1 133.7(3)
C6 O2 C7 118.4(4)
C10 O3 Al2 129.8(3)
C10 O3 Al1 116.4(3)
Al2 O3 Al1 102.04(15)
C15 O4 Al2 132.2(3)
C20 O5 C21 115.5(5)
C24 O6 Al1 130.6(3)
C24 O6 Al2 118.9(3)
Al1 O6 Al2 103.42(15)
C29 O7 Al2 127.8(3)
C36 O8 Al1 121.1(3)

loop_
_geom_bond_atom_site_label_1
_geom_bond_atom_site_label_2
_geom_bond_distance
Al1 O8 1.733(3)
Al1 O1 1.778(3)
Al1 O6 1.850(3)
Al1 O3 1.899(3)
Al1 N1 1.978(4)
Al2 O7 1.730(4)
Al2 O4 1.779(4)
Al2 O3 1.858(3)
Al2 O6 1.871(3)
Al2 N2 1.989(4)
C1 O1 1.316(6)
C1 C2 1.405(7)
C1 C6 1.429(7)
C2 C3 1.396(7)
C2 C8 1.451(7)
C3 C4 1.409(8)
C4 C5 1.383(9)
C5 C6 1.384(8)
C6 O2 1.367(7)
C7 O2 1.433(6)
C8 N1 1.280(6)
C9 N1 1.464(6)
C9 C14 1.519(7)
C9 C10 1.527(6)
C10 O3 1.433(5)
C10 C11 1.513(7)
C11 C12 1.539(7)
C12 C13 1.551(7)
C13 C14 1.542(8)
C15 O4 1.321(6)
C15 C16 1.400(7)
C15 C20 1.423(7)
C16 C17 1.428(7)
C16 C22 1.447(7)
C17 C18 1.339(8)
C18 C19 1.393(8)
C19 C20 1.385(8)
C20 O5 1.366(7)
C21 O5 1.444(7)
C22 N2 1.291(6)
C23 N2 1.480(6)
C23 C28 1.506(7)
C23 C24 1.538(7)
C24 O6 1.424(6)
C24 C25 1.504(7)
C25 C26 1.519(7)
C26 C27 1.521(7)
C27 C28 1.525(7)
C29 O7 1.370(6)
C29 C30 1.529(8)
C30 C31 1.340(10)
C30 C35 1.360(9)
C31 C32 1.339(11)
C32 C33 1.371(14)
C33 C34 1.412(14)
C34 C35 1.413(11)
C36 O8 1.420(7)
C36 C37 1.510(8)
C37 C38 1.338(9)
C37 C42 1.441(9)
C38 C39 1.360(9)
C39 C40 1.352(12)
C40 C41 1.319(12)
C41 C42 1.351(11)

loop_
_geom_torsion_atom_site_label_1
_geom_torsion_atom_site_label_2
_geom_torsion_atom_site_label_3
_geom_torsion_atom_site_label_4
_geom_torsion
O1 C1 C2 C3 179.1(5)
C6 C1 C2 C3 -1.1(8)
O1 C1 C2 C8 -1.7(8)
C6 C1 C2 C8 178.1(5)
C1 C2 C3 C4 0.1(8)
C8 C2 C3 C4 -179.1(5)
C2 C3 C4 C5 0.2(9)
C3 C4 C5 C6 0.5(10)
C4 C5 C6 O2 179.2(6)
C4 C5 C6 C1 -1.6(10)
O1 C1 C6 O2 1.0(7)
C2 C1 C6 O2 -178.9(5)
O1 C1 C6 C5 -178.4(5)
C2 C1 C6 C5 1.8(8)
C3 C2 C8 N1 178.3(5)
C1 C2 C8 N1 -1.0(8)
N1 C9 C10 O3 -46.2(5)
C14 C9 C10 O3 -174.9(4)
N1 C9 C10 C11 -169.3(4)
C14 C9 C10 C11 62.0(6)
O3 C10 C11 C12 -178.8(4)
C9 C10 C11 C12 -59.4(6)
C10 C11 C12 C13 57.1(7)
C11 C12 C13 C14 -57.0(7)
N1 C9 C14 C13 -179.5(4)
C10 C9 C14 C13 -58.8(6)
C12 C13 C14 C9 56.5(6)
O4 C15 C16 C17 176.7(5)
C20 C15 C16 C17 0.8(8)
O4 C15 C16 C22 -3.3(8)
C20 C15 C16 C22 -179.2(5)
C15 C16 C17 C18 0.6(8)
C22 C16 C17 C18 -179.3(5)
C16 C17 C18 C19 -0.7(10)
C17 C18 C19 C20 -0.7(10)
C18 C19 C20 O5 179.6(6)
C18 C19 C20 C15 2.2(10)
O4 C15 C20 O5 3.8(8)
C16 C15 C20 O5 -179.9(5)
O4 C15 C20 C19 -178.4(6)
C16 C15 C20 C19 -2.2(9)
C15 C16 C22 N2 -3.7(8)
C17 C16 C22 N2 176.3(5)
N2 C23 C24 O6 -44.6(5)
C28 C23 C24 O6 -175.0(4)
N2 C23 C24 C25 -168.4(4)
C28 C23 C24 C25 61.2(6)
O6 C24 C25 C26 -177.3(4)
C23 C24 C25 C26 -58.5(6)
C24 C25 C26 C27 56.3(6)
C25 C26 C27 C28 -54.9(7)
N2 C23 C28 C27 -179.0(4)
C24 C23 C28 C27 -57.6(6)
C26 C27 C28 C23 54.5(6)
O7 C29 C30 C31 -64.1(7)
O7 C29 C30 C35 115.2(6)
C35 C30 C31 C32 3.1(11)
C29 C30 C31 C32 -177.7(7)
C30 C31 C32 C33 -1.1(13)
C31 C32 C33 C34 -1.6(13)
C32 C33 C34 C35 2.1(12)
C31 C30 C35 C34 -2.4(10)
C29 C30 C35 C34 178.4(6)
C33 C34 C35 C30 -0.1(10)
O8 C36 C37 C38 19.6(8)
O8 C36 C37 C42 -156.6(5)
C42 C37 C38 C39 -0.7(9)
C36 C37 C38 C39 -177.0(6)
C37 C38 C39 C40 -1.7(10)
C38 C39 C40 C41 2.2(12)
C39 C40 C41 C42 0.0(13)
C40 C41 C42 C37 -2.4(12)
C38 C37 C42 C41 2.7(10)
C36 C37 C42 C41 179.3(6)
C2 C8 N1 C9 176.9(4)
C2 C8 N1 Al1 0.6(7)
C14 C9 N1 C8 -5.3(7)
C10 C9 N1 C8 -129.2(5)
C14 C9 N1 Al1 171.6(4)
C10 C9 N1 Al1 47.7(4)
O8 Al1 N1 C8 -107.1(4)
O1 Al1 N1 C8 1.4(4)
O6 Al1 N1 C8 96.0(5)
O3 Al1 N1 C8 148.4(4)
O8 Al1 N1 C9 76.1(3)
O1 Al1 N1 C9 -175.3(3)
O6 Al1 N1 C9 -80.7(4)
O3 Al1 N1 C9 -28.4(3)
C16 C22 N2 C23 175.6(4)
C16 C22 N2 Al2 0.1(7)
C28 C23 N2 C22 -3.3(7)
C24 C23 N2 C22 -128.6(5)
C28 C23 N2 Al2 172.9(4)
C24 C23 N2 Al2 47.6(4)
O7 Al2 N2 C22 -106.2(4)
O4 Al2 N2 C22 6.8(4)
O3 Al2 N2 C22 100.4(5)
O6 Al2 N2 C22 146.5(4)
O7 Al2 N2 C23 77.9(3)
O4 Al2 N2 C23 -169.2(3)
O3 Al2 N2 C23 -75.6(4)
O6 Al2 N2 C23 -29.4(3)
C2 C1 O1 Al1 5.2(8)
C6 C1 O1 Al1 -174.6(4)
O8 Al1 O1 C1 98.8(5)
O6 Al1 O1 C1 -149.9(5)
O3 Al1 O1 C1 -80.6(5)
N1 Al1 O1 C1 -4.4(5)
C5 C6 O2 C7 -1.7(9)
C1 C6 O2 C7 179.0(5)
C11 C10 O3 Al2 -76.9(5)
C9 C10 O3 Al2 161.1(3)
C11 C10 O3 Al1 147.3(3)
C9 C10 O3 Al1 25.3(5)
O7 Al2 O3 C10 107.9(4)
O4 Al2 O3 C10 -6.7(4)
O6 Al2 O3 C10 -146.7(4)
N2 Al2 O3 C10 -99.8(4)
O7 Al2 O3 Al1 -111.82(18)
O4 Al2 O3 Al1 133.63(18)
O6 Al2 O3 Al1 -6.43(15)
N2 Al2 O3 Al1 40.5(4)
O8 Al1 O3 C10 -100.0(3)
O1 Al1 O3 C10 79.4(4)
O6 Al1 O3 C10 153.3(3)
N1 Al1 O3 C10 0.9(3)
O8 Al1 O3 Al2 113.19(18)
O1 Al1 O3 Al2 -67.4(3)
O6 Al1 O3 Al2 6.52(15)
N1 Al1 O3 Al2 -145.95(18)
C16 C15 O4 Al2 15.3(8)
C20 C15 O4 Al2 -168.7(4)
O7 Al2 O4 C15 85.8(5)
O3 Al2 O4 C15 -163.7(5)
O6 Al2 O4 C15 -91.2(5)
N2 Al2 O4 C15 -14.5(5)
C19 C20 O5 C21 7.8(10)
C15 C20 O5 C21 -174.7(6)
C25 C24 O6 Al1 -70.4(5)
C23 C24 O6 Al1 168.8(3)
C25 C24 O6 Al2 144.5(3)
C23 C24 O6 Al2 23.7(5)
O8 Al1 O6 C24 102.2(4)
O1 Al1 O6 C24 -7.9(4)
O3 Al1 O6 C24 -155.6(4)
N1 Al1 O6 C24 -101.8(4)
O8 Al1 O6 Al2 -108.79(18)
O1 Al1 O6 Al2 141.14(18)
O3 Al1 O6 Al2 -6.51(15)
N1 Al1 O6 Al2 47.2(3)
O7 Al2 O6 C24 -94.8(3)
O4 Al2 O6 C24 82.3(4)
O3 Al2 O6 C24 160.1(3)
N2 Al2 O6 C24 2.4(3)
O7 Al2 O6 Al1 111.72(17)
O4 Al2 O6 Al1 -71.2(3)
O3 Al2 O6 Al1 6.64(15)
N2 Al2 O6 Al1 -151.05(18)
C30 C29 O7 Al2 162.9(4)
O4 Al2 O7 C29 63.1(4)
O3 Al2 O7 C29 -36.9(4)
O6 Al2 O7 C29 -119.0(4)
N2 Al2 O7 C29 157.1(4)
C37 C36 O8 Al1 179.3(4)
O1 Al1 O8 C36 138.5(4)
O6 Al1 O8 C36 39.3(4)
O3 Al1 O8 C36 -41.8(4)
N1 Al1 O8 C36 -127.0(4)

loop_
_platon_squeeze_void_nr
_platon_squeeze_void_average_x
_platon_squeeze_void_average_y
_platon_squeeze_void_average_z
_platon_squeeze_void_volume
_platon_squeeze_void_count_electrons
_platon_squeeze_void_content
1 1.000 0.000 0.500 629 195 ' '
2 1.000 0.500 1.000 629 195 ' '
